data_2235061
loop_
_publ_author_name
'Murtaza, Shahzad'
'Tahir, M. Nawaz'
'Tariq, Javaria'
'Abbas, Aadil'
'Kausar, Naghmana'

_publ_section_title
;
 2-[(2-Aminophenyl)sulfanyl]-<i>N</i>-(4-methoxyphenyl)acetamide
;
_journal_coeditor_code HB6821
_journal_issue 6
_journal_name_full 'Acta Crystallographica Section E'
_journal_page_first o1968
_journal_paper_doi 10.1107/S1600536812024178
_journal_volume 68
_journal_year 2012
_chemical_formula_iupac 'C15 H16 N2 O2 S'
_chemical_formula_moiety 'C15 H16 N2 O2 S'
_chemical_formula_sum 'C15 H16 N2 O2 S'
_chemical_formula_weight 288.36
_chemical_name_systematic
;
2-[(2-Aminophenyl)sulfanyl]-<i>N</i>-(4-methoxyphenyl)acetamide
;
_space_group_IT_number 14
_symmetry_cell_setting monoclinic
_symmetry_space_group_name_Hall '-P 2ybc'
_symmetry_space_group_name_H-M 'P 1 21/c 1'
_atom_sites_solution_hydrogens geom
_atom_sites_solution_primary direct
_atom_sites_solution_secondary difmap
_audit_creation_method SHELXL-97
_cell_angle_alpha 90
_cell_angle_beta 95.506(7)
_cell_angle_gamma 90
_cell_formula_units_Z 4
_cell_length_a 12.9935(16)
_cell_length_b 4.7990(4)
_cell_length_c 23.433(3)
_cell_measurement_reflns_used 1525
_cell_measurement_temperature 296(2)
_cell_measurement_theta_max 26.00
_cell_measurement_theta_min 1.57
_cell_volume 1454.4(3)
_computing_cell_refinement 'SAINT (Bruker, 2009)'
_computing_data_collection 'APEX2 (Bruker, 2009)'
_computing_data_reduction 'SAINT (Bruker, 2009)'
_computing_molecular_graphics 'ORTEP-3 for Windows (Farrugia, 1997) and PLATON (Spek, 2009)'
_computing_publication_material 'WinGX (Farrugia, 1999) and PLATON (Spek, 2009)'
_computing_structure_refinement 'SHELXL97 (Sheldrick, 2008)'
_computing_structure_solution 'SHELXS97 (Sheldrick, 2008)'
_diffrn_ambient_temperature 296(2)
_diffrn_detector_area_resol_mean 7.80
_diffrn_measured_fraction_theta_full 0.999
_diffrn_measured_fraction_theta_max 0.999
_diffrn_measurement_device_type 'Bruker Kappa APEXII CCD'
_diffrn_measurement_method \w
_diffrn_radiation_monochromator graphite
_diffrn_radiation_source 'fine-focus sealed tube'
_diffrn_radiation_type MoK\a
_diffrn_radiation_wavelength 0.71073
_diffrn_reflns_av_R_equivalents 0.0598
_diffrn_reflns_av_sigmaI/netI 0.0721
_diffrn_reflns_limit_h_max 16
_diffrn_reflns_limit_h_min -16
_diffrn_reflns_limit_k_max 5
_diffrn_reflns_limit_k_min -5
_diffrn_reflns_limit_l_max 28
_diffrn_reflns_limit_l_min -27
_diffrn_reflns_number 11532
_diffrn_reflns_theta_full 26.00
_diffrn_reflns_theta_max 26.00
_diffrn_reflns_theta_min 1.57
_diffrn_standards_number 0
_exptl_absorpt_coefficient_mu 0.225
_exptl_absorpt_correction_T_max 0.975
_exptl_absorpt_correction_T_min 0.965
_exptl_absorpt_correction_type multi-scan
_exptl_absorpt_process_details '(SADABS; Bruker, 2005)'
_exptl_crystal_colour gray
_exptl_crystal_density_diffrn 1.317
_exptl_crystal_density_method 'not measured'
_exptl_crystal_description needle
_exptl_crystal_F_000 608
_exptl_crystal_size_max 0.25
_exptl_crystal_size_mid 0.14
_exptl_crystal_size_min 0.12
_refine_diff_density_max 0.180
_refine_diff_density_min -0.201
_refine_ls_goodness_of_fit_ref 1.010
_refine_ls_hydrogen_treatment constr
_refine_ls_matrix_type full
_refine_ls_number_parameters 182
_refine_ls_number_reflns 2845
_refine_ls_number_restraints 0
_refine_ls_restrained_S_all 1.010
_refine_ls_R_factor_all 0.1121
_refine_ls_R_factor_gt 0.0498
_refine_ls_shift/su_max 0.000
_refine_ls_shift/su_mean 0.000
_refine_ls_structure_factor_coef Fsqd
_refine_ls_weighting_details 'calc w=1/[\s^2^(Fo^2^)+(0.0435P)^2^+0.1361P] where P=(Fo^2^+2Fc^2^)/3'
_refine_ls_weighting_scheme calc
_refine_ls_wR_factor_gt 0.0971
_refine_ls_wR_factor_ref 0.1213
_reflns_number_gt 1525
_reflns_number_total 2845
_reflns_threshold_expression I>2\s(I)
_cod_data_source_file hb6821.cif
_cod_data_source_block I
_cod_original_sg_symbol_H-M 'P 21/c'
_cod_database_code 2235061
_cod_database_fobs_code 2235061

loop_
_symmetry_equiv_pos_site_id
_symmetry_equiv_pos_as_xyz
1 x,y,z
2 -x,1/2+y,1/2-z
3 -x,-y,-z
4 x,1/2-y,1/2+z

loop_
_atom_site_aniso_label
_atom_site_aniso_U_11
_atom_site_aniso_U_22
_atom_site_aniso_U_33
_atom_site_aniso_U_12
_atom_site_aniso_U_13
_atom_site_aniso_U_23
S1 0.0592(5) 0.0369(4) 0.0572(5) 0.0064(4) 0.0021(4) -0.0061(4)
O1 0.0605(17) 0.114(2) 0.103(2) 0.0024(14) -0.0178(16) -0.0410(17)
O2 0.0715(15) 0.0257(10) 0.0700(15) -0.0040(9) -0.0054(12) -0.0028(10)
N1 0.0592(17) 0.0250(12) 0.0578(17) -0.0080(11) -0.0050(14) -0.0015(11)
N2 0.073(2) 0.086(2) 0.074(2) -0.0108(16) 0.0276(17) -0.0247(16)
C1 0.054(2) 0.0314(15) 0.0412(18) -0.0073(14) 0.0034(15) 0.0019(13)
C2 0.065(2) 0.0463(18) 0.061(2) 0.0043(17) 0.0005(19) -0.0163(16)
C3 0.056(2) 0.080(2) 0.088(3) 0.0132(19) 0.002(2) -0.027(2)
C4 0.050(2) 0.062(2) 0.063(2) -0.0052(17) -0.0051(18) -0.0093(18)
C5 0.062(2) 0.0558(19) 0.053(2) -0.0040(17) 0.0063(18) -0.0160(17)
C6 0.0485(19) 0.0511(17) 0.0498(19) -0.0019(15) 0.0082(16) -0.0111(16)
C7 0.091(3) 0.112(3) 0.097(3) -0.015(3) -0.022(2) -0.035(3)
C8 0.055(2) 0.0301(15) 0.0423(18) -0.0035(14) 0.0069(15) -0.0016(14)
C9 0.073(2) 0.0386(17) 0.066(2) -0.0118(15) -0.0146(19) 0.0056(16)
C10 0.0467(19) 0.0360(16) 0.056(2) 0.0069(13) -0.0020(16) -0.0011(14)
C11 0.058(2) 0.0446(17) 0.052(2) 0.0073(16) -0.0016(18) -0.0048(16)
C12 0.086(3) 0.074(2) 0.061(2) -0.003(2) -0.002(2) -0.017(2)
C13 0.084(3) 0.072(3) 0.089(3) 0.001(2) -0.024(3) -0.021(2)
C14 0.054(2) 0.072(2) 0.122(4) -0.010(2) -0.015(2) -0.006(3)
C15 0.051(2) 0.064(2) 0.081(3) 0.0049(18) 0.005(2) -0.003(2)

loop_
_atom_site_type_symbol
_atom_site_label
_atom_site_fract_x
_atom_site_fract_y
_atom_site_fract_z
_atom_site_U_iso_or_equiv
_atom_site_thermal_displace_type
_atom_site_occupancy
_atom_site_disorder_group
S S1 0.67008(6) 0.17005(14) 0.17482(3) 0.0513(3) Uani 1.000 -16
O O1 0.06467(19) 0.2484(5) -0.05402(11) 0.0942(11) Uani 1.000 -16
O O2 0.48924(15) 0.0421(3) 0.09749(9) 0.0565(8) Uani 1.000 -16
N N1 0.43663(19) 0.4757(4) 0.07298(10) 0.0480(9) Uani 1.000 -16
N N2 0.5848(2) 0.4083(5) 0.27906(12) 0.0763(12) Uani 1.000 -16
C C1 0.3429(2) 0.4077(5) 0.03984(12) 0.0423(10) Uani 1.000 -16
C C2 0.2538(3) 0.5466(6) 0.04982(14) 0.0578(11) Uani 1.000 -16
C C3 0.1626(3) 0.4868(7) 0.01822(16) 0.0750(14) Uani 1.000 -16
C C4 0.1593(3) 0.2887(7) -0.02452(14) 0.0590(12) Uani 1.000 -16
C C5 0.2468(3) 0.1500(6) -0.03442(13) 0.0569(11) Uani 1.000 -16
C C6 0.3386(2) 0.2099(6) -0.00259(12) 0.0496(11) Uani 1.000 -16
C C7 0.0533(3) 0.0393(9) -0.09623(17) 0.1020(17) Uani 1.000 -16
C C8 0.5023(2) 0.2953(5) 0.09956(11) 0.0423(10) Uani 1.000 -16
C C9 0.5937(2) 0.4227(5) 0.13308(13) 0.0606(11) Uani 1.000 -16
C C10 0.7332(2) 0.4001(5) 0.22519(13) 0.0467(11) Uani 1.000 -16
C C11 0.6839(3) 0.4890(6) 0.27227(14) 0.0520(11) Uani 1.000 -16
C C12 0.7355(3) 0.6709(7) 0.31078(15) 0.0743(14) Uani 1.000 -16
C C13 0.8316(3) 0.7639(7) 0.30315(18) 0.0838(17) Uani 1.000 -16
C C14 0.8816(3) 0.6776(7) 0.25769(19) 0.0842(16) Uani 1.000 -16
C C15 0.8321(3) 0.4935(7) 0.21861(16) 0.0654(14) Uani 1.000 -16
H H1 0.45235 0.64944 0.07614 0.0576 Uiso 1.000 -16
H H2 0.25569 0.68219 0.07826 0.0696 Uiso 1.000 -16
H H2A 0.55421 0.47092 0.30741 0.0916 Uiso 1.000 -16
H H2B 0.55300 0.29502 0.25497 0.0916 Uiso 1.000 -16
H H3 0.10255 0.58008 0.02558 0.0897 Uiso 1.000 -16
H H5 0.24472 0.01413 -0.06280 0.0680 Uiso 1.000 -16
H H6 0.39837 0.11528 -0.00991 0.0595 Uiso 1.000 -16
H H7A 0.07153 -0.13793 -0.07913 0.1529 Uiso 1.000 -16
H H7B 0.09784 0.07889 -0.12562 0.1529 Uiso 1.000 -16
H H7C -0.01719 0.03419 -0.11275 0.1529 Uiso 1.000 -16
H H9A 0.57022 0.56384 0.15846 0.0724 Uiso 1.000 -16
H H9B 0.63654 0.51361 0.10692 0.0724 Uiso 1.000 -16
H H12 0.70365 0.73062 0.34250 0.0890 Uiso 1.000 -16
H H13 0.86413 0.88868 0.32937 0.1003 Uiso 1.000 -16
H H14 0.94784 0.74134 0.25299 0.1009 Uiso 1.000 -16
H H15 0.86569 0.43201 0.18764 0.0783 Uiso 1.000 -16

loop_
_atom_type_symbol
_atom_type_description
_atom_type_scat_dispersion_real
_atom_type_scat_dispersion_imag
_atom_type_scat_source
C C 0.0033 0.0016 'International Tables Vol C Tables 4.2.6.8 and 6.1.1.4'
H H 0.0000 0.0000 'International Tables Vol C Tables 4.2.6.8 and 6.1.1.4'
N N 0.0061 0.0033 'International Tables Vol C Tables 4.2.6.8 and 6.1.1.4'
O O 0.0106 0.0060 'International Tables Vol C Tables 4.2.6.8 and 6.1.1.4'
S S 0.1246 0.1234 'International Tables Vol C Tables 4.2.6.8 and 6.1.1.4'

loop_
_geom_angle_atom_site_label_1
_geom_angle_atom_site_label_2
_geom_angle_atom_site_label_3
_geom_angle
_geom_angle_publ_flag
C9 S1 C10 98.01(12) no
C4 O1 C7 119.1(3) no
C1 N1 C8 125.9(2) no
C8 N1 H1 117.00 no
C1 N1 H1 117.00 no
C11 N2 H2A 120.00 no
H2A N2 H2B 120.00 no
C11 N2 H2B 120.00 no
N1 C1 C6 122.0(2) no
N1 C1 C2 119.2(2) no
C2 C1 C6 118.8(3) no
C1 C2 C3 120.4(3) no
C2 C3 C4 120.2(3) no
C3 C4 C5 119.6(3) no
O1 C4 C3 115.4(3) no
O1 C4 C5 124.9(3) no
C4 C5 C6 120.2(3) no
C1 C6 C5 120.7(3) no
O2 C8 N1 123.2(2) no
O2 C8 C9 121.8(2) no
N1 C8 C9 115.0(2) no
S1 C9 C8 112.38(17) no
S1 C10 C15 120.4(2) no
C11 C10 C15 119.4(3) no
S1 C10 C11 120.2(2) no
N2 C11 C12 120.4(3) no
C10 C11 C12 118.6(3) no
N2 C11 C10 120.9(3) no
C11 C12 C13 121.2(3) no
C12 C13 C14 121.2(4) no
C13 C14 C15 119.0(4) no
C10 C15 C14 120.7(3) no
C1 C2 H2 120.00 no
C3 C2 H2 120.00 no
C2 C3 H3 120.00 no
C4 C3 H3 120.00 no
C4 C5 H5 120.00 no
C6 C5 H5 120.00 no
C1 C6 H6 120.00 no
C5 C6 H6 120.00 no
O1 C7 H7A 109.00 no
O1 C7 H7B 109.00 no
O1 C7 H7C 109.00 no
H7A C7 H7B 109.00 no
H7A C7 H7C 109.00 no
H7B C7 H7C 109.00 no
S1 C9 H9A 109.00 no
S1 C9 H9B 109.00 no
C8 C9 H9A 109.00 no
C8 C9 H9B 109.00 no
H9A C9 H9B 108.00 no
C11 C12 H12 119.00 no
C13 C12 H12 119.00 no
C12 C13 H13 119.00 no
C14 C13 H13 119.00 no
C13 C14 H14 121.00 no
C15 C14 H14 121.00 no
C10 C15 H15 120.00 no
C14 C15 H15 120.00 no

loop_
_geom_bond_atom_site_label_1
_geom_bond_atom_site_label_2
_geom_bond_distance
_geom_bond_publ_flag
S1 C9 1.796(3) no
S1 C10 1.760(3) no
O1 C4 1.365(5) no
O1 C7 1.407(5) no
O2 C8 1.227(3) no
N1 C1 1.418(4) no
N1 C8 1.328(3) no
N2 C11 1.369(5) no
N1 H1 0.8600 no
N2 H2A 0.8600 no
N2 H2B 0.8600 no
C1 C2 1.375(4) no
C1 C6 1.372(4) no
C2 C3 1.366(5) no
C3 C4 1.379(5) no
C4 C5 1.357(5) no
C5 C6 1.375(5) no
C8 C9 1.491(4) no
C10 C15 1.384(5) no
C10 C11 1.395(4) no
C11 C12 1.382(5) no
C12 C13 1.354(5) no
C13 C14 1.364(6) no
C14 C15 1.386(5) no
C2 H2 0.9300 no
C3 H3 0.9300 no
C5 H5 0.9300 no
C6 H6 0.9300 no
C7 H7A 0.9600 no
C7 H7B 0.9600 no
C7 H7C 0.9600 no
C9 H9A 0.9700 no
C9 H9B 0.9700 no
C12 H12 0.9300 no
C13 H13 0.9300 no
C14 H14 0.9300 no
C15 H15 0.9300 no

loop_
_geom_hbond_atom_site_label_D
_geom_hbond_atom_site_label_H
_geom_hbond_atom_site_label_A
_geom_hbond_site_symmetry_A
_geom_hbond_distance_DH
_geom_hbond_distance_HA
_geom_hbond_distance_DA
_geom_hbond_angle_DHA
_geom_hbond_publ_flag
N2 H2B S1 . 0.86 2.60 3.004(3) 110 yes
N1 H1 O2 1_565 0.86 2.00 2.848(3) 170 yes
N2 H2A O2 2_655 0.86 2.38 3.200(3) 161 yes
C3 H3 O1 3_565 0.93 2.47 3.393(5) 170 yes

loop_
_geom_torsion_atom_site_label_1
_geom_torsion_atom_site_label_2
_geom_torsion_atom_site_label_3
_geom_torsion_atom_site_label_4
_geom_torsion
_geom_torsion_publ_flag
C10 S1 C9 C8 -158.8(2) no
C9 S1 C10 C11 82.1(2) no
C9 S1 C10 C15 -98.1(3) no
C7 O1 C4 C3 -176.6(3) no
C7 O1 C4 C5 3.3(5) no
C8 N1 C1 C2 131.0(3) no
C8 N1 C1 C6 -50.0(4) no
C1 N1 C8 O2 1.2(4) no
C1 N1 C8 C9 -178.2(2) no
N1 C1 C2 C3 179.5(3) no
C6 C1 C2 C3 0.4(4) no
N1 C1 C6 C5 -179.4(3) no
C2 C1 C6 C5 -0.4(4) no
C1 C2 C3 C4 -0.8(5) no
C2 C3 C4 O1 -179.0(3) no
C2 C3 C4 C5 1.1(5) no
O1 C4 C5 C6 179.1(3) no
C3 C4 C5 C6 -1.0(5) no
C4 C5 C6 C1 0.7(5) no
O2 C8 C9 S1 -6.7(3) no
N1 C8 C9 S1 172.7(2) no
S1 C10 C11 N2 -2.5(4) no
S1 C10 C11 C12 -179.6(2) no
C15 C10 C11 N2 177.8(3) no
C15 C10 C11 C12 0.6(4) no
S1 C10 C15 C14 179.1(3) no
C11 C10 C15 C14 -1.1(5) no
N2 C11 C12 C13 -176.7(3) no
C10 C11 C12 C13 0.5(5) no
C11 C12 C13 C14 -1.1(6) no
C12 C13 C14 C15 0.6(6) no
C13 C14 C15 C10 0.5(5) no

loop_
_cod_related_entry_id
_cod_related_entry_database
_cod_related_entry_code
1 ChemSpider 751069
